data_7156831
loop_
_publ_author_name
'Kramer, Philipp'
'Krieg, Sara-Cathrin'
'Kelm, Harald'
'Manolikakes, Georg'

_publ_section_title
;
 Manganese(iii) acetate-mediated direct C(sp<sup>2</sup>)-H-sulfonylation
 of enamides with sodium and lithium sulfinates.
;
_journal_issue 22
_journal_name_full 'Organic &amp; biomolecular chemistry'
_journal_page_first 5538
_journal_page_last 5544
_journal_paper_doi 10.1039/c9ob00825j
_journal_volume 17
_journal_year 2019
_chemical_formula_moiety 'C19 H19 N O3 S'
_chemical_formula_sum 'C19 H19 N O3 S'
_chemical_formula_weight 341.41
_space_group_crystal_system triclinic
_space_group_IT_number 2
_space_group_name_Hall '-P 1'
_space_group_name_H-M_alt 'P -1'
_symmetry_space_group_name_Hall '-P 1'
_symmetry_space_group_name_H-M 'P -1'
_atom_sites_solution_hydrogens geom
_audit_creation_method SHELXL-2014/7
_audit_update_record
;
2019-04-04 deposited with the CCDC.    2019-05-06 downloaded from the CCDC.
;
_cell_angle_alpha 90.562(6)
_cell_angle_beta 95.920(5)
_cell_angle_gamma 97.534(6)
_cell_formula_units_Z 4
_cell_length_a 8.5801(5)
_cell_length_b 10.7434(8)
_cell_length_c 19.1136(12)
_cell_measurement_reflns_used 3435
_cell_measurement_temperature 150(2)
_cell_measurement_theta_max 62.4710
_cell_measurement_theta_min 4.1330
_cell_volume 1736.9(2)
_computing_cell_refinement 'CrysAlisPro 1.171.38.41 (Rigaku OD, 2015)'
_computing_data_collection 'CrysAlisPro 1.171.38.41 (Rigaku OD, 2015)'
_computing_data_reduction 'CrysAlisPro 1.171.38.41 (Rigaku OD, 2015)'
_computing_structure_refinement 'SHELXL-2014/7 (Sheldrick, 2014)'
_computing_structure_solution 'SHELXS-2014/7 (Sheldrick, 2014)'
_diffrn_ambient_temperature 150(2)
_diffrn_detector_area_resol_mean 16.1399
_diffrn_measured_fraction_theta_full 0.990
_diffrn_measured_fraction_theta_max 0.990
_diffrn_measurement_device_type 'Xcalibur, Sapphire3, Gemini ultra'
_diffrn_measurement_method '\w scans'
_diffrn_radiation_type CuK\a
_diffrn_radiation_wavelength 1.54184
_diffrn_reflns_av_R_equivalents 0.0402
_diffrn_reflns_av_unetI/netI 0.0552
_diffrn_reflns_Laue_measured_fraction_full 0.990
_diffrn_reflns_Laue_measured_fraction_max 0.990
_diffrn_reflns_limit_h_max 9
_diffrn_reflns_limit_h_min -9
_diffrn_reflns_limit_k_max 12
_diffrn_reflns_limit_k_min -7
_diffrn_reflns_limit_l_max 21
_diffrn_reflns_limit_l_min -21
_diffrn_reflns_number 10720
_diffrn_reflns_point_group_measured_fraction_full 0.990
_diffrn_reflns_point_group_measured_fraction_max 0.990
_diffrn_reflns_theta_full 62.660
_diffrn_reflns_theta_max 62.660
_diffrn_reflns_theta_min 4.152
_diffrn_source 'fine-focus sealed X-ray tube'
_exptl_absorpt_coefficient_mu 1.791
_exptl_absorpt_correction_T_max 0.948
_exptl_absorpt_correction_T_min 0.762
_exptl_absorpt_correction_type analytical
_exptl_absorpt_process_details
;
CrysAlisPro 1.171.38.41 (Rigaku Oxford Diffraction, 2015)
Analytical numeric absorption correction using a multifaceted crystal
   model based on expressions derived by R.C. Clark & J.S. Reid.
(Clark, R. C. & Reid, J. S. (1995). Acta Cryst. A51, 887-897)
Empirical absorption correction using spherical harmonics,
 implemented in SCALE3 ABSPACK scaling algorithm.
;
_exptl_crystal_colour colourless
_exptl_crystal_density_diffrn 1.306
_exptl_crystal_description rod
_exptl_crystal_F_000 720
_exptl_crystal_size_max 0.220
_exptl_crystal_size_mid 0.030
_exptl_crystal_size_min 0.020
_refine_diff_density_max 0.271
_refine_diff_density_min -0.375
_refine_diff_density_rms 0.052
_refine_ls_extinction_method none
_refine_ls_goodness_of_fit_ref 1.015
_refine_ls_hydrogen_treatment constr
_refine_ls_matrix_type full
_refine_ls_number_parameters 437
_refine_ls_number_reflns 5511
_refine_ls_number_restraints 0
_refine_ls_restrained_S_all 1.015
_refine_ls_R_factor_all 0.0646
_refine_ls_R_factor_gt 0.0450
_refine_ls_shift/su_max 0.000
_refine_ls_shift/su_mean 0.000
_refine_ls_structure_factor_coef Fsqd
_refine_ls_weighting_details 'w=1/[\s^2^(Fo^2^)+(0.0640P)^2^] where P=(Fo^2^+2Fc^2^)/3'
_refine_ls_weighting_scheme calc
_refine_ls_wR_factor_gt 0.1093
_refine_ls_wR_factor_ref 0.1210
_reflns_Friedel_coverage 0.000
_reflns_number_gt 4153
_reflns_number_total 5511
_reflns_threshold_expression 'I > 2\s(I)'
_cod_data_source_file c9ob00825j2.cif
_cod_data_source_block shelx
_cod_depositor_comments 'Adding full bibliography for 7156831--7156832.cif.'
_cod_database_code 7156831
_shelx_shelxl_version_number 2014/7
_shelx_space_group_comment
;
The symmetry employed for this shelxl refinement is uniquely defined
by the following loop, which should always be used as a source of
symmetry information in preference to the above space-group names.
They are only intended as comments.
;
_shelx_estimated_absorpt_t_min 0.694
_shelx_estimated_absorpt_t_max 0.965

loop_
_space_group_symop_operation_xyz
'x, y, z'
'-x, -y, -z'

loop_
_atom_site_label
_atom_site_type_symbol
_atom_site_fract_x
_atom_site_fract_y
_atom_site_fract_z
_atom_site_U_iso_or_equiv
_atom_site_adp_type
_atom_site_occupancy
_atom_site_site_symmetry_order
_atom_site_calc_flag
_atom_site_refinement_flags_posn
_atom_site_refinement_flags_adp
O1 O 0.8889(2) -0.02668(17) 0.07430(9) 0.0416(4) Uani 1 1 d . .
C1 C 0.7821(3) 0.0369(2) 0.07728(12) 0.0311(5) Uani 1 1 d . .
N1 N 0.7383(2) 0.07331(19) 0.14089(10) 0.0325(5) Uani 1 1 d . .
H1 H 0.6571 0.1155 0.1415 0.039 Uiso 1 1 calc R U
C2 C 0.8188(3) 0.0450(2) 0.20334(12) 0.0316(5) Uani 1 1 d . .
H2 H 0.8951 -0.0112 0.2017 0.038 Uiso 1 1 calc R U
C3 C 0.7971(3) 0.0909(3) 0.26579(12) 0.0360(6) Uani 1 1 d . .
C4 C 0.6796(4) 0.1760(4) 0.28070(15) 0.0638(10) Uani 1 1 d . .
H4A H 0.6905 0.2489 0.2503 0.096 Uiso 1 1 calc R U
H4B H 0.6986 0.2044 0.3301 0.096 Uiso 1 1 calc R U
H4C H 0.5725 0.1306 0.2715 0.096 Uiso 1 1 calc R U
C11 C 0.6931(3) 0.0850(2) 0.01575(12) 0.0314(5) Uani 1 1 d . .
H11 H 0.5987 0.1196 0.0215 0.038 Uiso 1 1 calc R U
C12 C 0.7427(3) 0.0807(2) -0.04790(13) 0.0329(5) Uani 1 1 d . .
H12 H 0.8340 0.0408 -0.0518 0.039 Uiso 1 1 calc R U
C13 C 0.6706(3) 0.1312(2) -0.11232(12) 0.0338(5) Uani 1 1 d . .
C14 C 0.7498(4) 0.1316(3) -0.17279(14) 0.0478(7) Uani 1 1 d . .
H14 H 0.8458 0.0962 -0.1717 0.057 Uiso 1 1 calc R U
C15 C 0.6894(4) 0.1834(3) -0.23424(15) 0.0596(8) Uani 1 1 d . .
H15 H 0.7443 0.1836 -0.2749 0.072 Uiso 1 1 calc R U
C16 C 0.5506(4) 0.2342(3) -0.23651(15) 0.0577(8) Uani 1 1 d . .
H16 H 0.5101 0.2704 -0.2786 0.069 Uiso 1 1 calc R U
C17 C 0.4692(4) 0.2329(3) -0.17749(15) 0.0493(7) Uani 1 1 d . .
H17 H 0.3726 0.2676 -0.1793 0.059 Uiso 1 1 calc R U
C18 C 0.5280(3) 0.1813(2) -0.11605(13) 0.0387(6) Uani 1 1 d . .
H18 H 0.4710 0.1799 -0.0760 0.046 Uiso 1 1 calc R U
S1 S 0.93636(7) 0.06243(6) 0.33527(3) 0.03489(17) Uani 1 1 d . .
O2 O 1.0294(2) -0.02988(18) 0.31294(9) 0.0429(5) Uani 1 1 d . .
O3 O 1.0199(2) 0.18212(19) 0.36046(9) 0.0475(5) Uani 1 1 d . .
C31 C 0.8261(3) 0.0016(3) 0.40309(12) 0.0353(6) Uani 1 1 d . .
C32 C 0.7296(4) -0.1103(3) 0.39249(16) 0.0539(8) Uani 1 1 d . .
H32 H 0.7206 -0.1541 0.3485 0.065 Uiso 1 1 calc R U
C33 C 0.6448(4) -0.1596(3) 0.44629(18) 0.0613(9) Uani 1 1 d . .
H33 H 0.5771 -0.2370 0.4388 0.074 Uiso 1 1 calc R U
C34 C 0.6582(3) -0.0973(3) 0.51031(15) 0.0482(7) Uani 1 1 d . .
C35 C 0.7566(4) 0.0126(3) 0.52005(15) 0.0579(9) Uani 1 1 d . .
H35 H 0.7680 0.0555 0.5644 0.070 Uiso 1 1 calc R U
C36 C 0.8412(3) 0.0637(3) 0.46632(15) 0.0542(8) Uani 1 1 d . .
H36 H 0.9087 0.1412 0.4738 0.065 Uiso 1 1 calc R U
C37 C 0.5689(4) -0.1506(4) 0.56987(17) 0.0678(10) Uani 1 1 d . .
H37A H 0.6432 -0.1562 0.6119 0.102 Uiso 1 1 calc R U
H37B H 0.5143 -0.2345 0.5562 0.102 Uiso 1 1 calc R U
H37C H 0.4912 -0.0956 0.5802 0.102 Uiso 1 1 calc R U
O1A O 0.4006(3) 0.5645(2) 0.37460(10) 0.0597(6) Uani 1 1 d . .
C1A C 0.3022(4) 0.4725(3) 0.37535(14) 0.0444(7) Uani 1 1 d . .
N1A N 0.2600(3) 0.3925(2) 0.31726(10) 0.0391(5) Uani 1 1 d . .
H1A H 0.1791 0.3333 0.3182 0.047 Uiso 1 1 calc R U
C2A C 0.3397(3) 0.4019(2) 0.25798(12) 0.0356(6) Uani 1 1 d . .
H2A H 0.4230 0.4691 0.2562 0.043 Uiso 1 1 calc R U
C3A C 0.3064(3) 0.3220(2) 0.20308(12) 0.0319(5) Uani 1 1 d . .
C4A C 0.1742(3) 0.2169(3) 0.19456(14) 0.0437(6) Uani 1 1 d . .
H4A1 H 0.2028 0.1463 0.2230 0.066 Uiso 1 1 calc R U
H4A2 H 0.1536 0.1901 0.1449 0.066 Uiso 1 1 calc R U
H4A3 H 0.0790 0.2451 0.2101 0.066 Uiso 1 1 calc R U
C11A C 0.2198(4) 0.4325(3) 0.43688(13) 0.0454(7) Uani 1 1 d . .
H11A H 0.1342 0.3662 0.4311 0.054 Uiso 1 1 calc R U
C12A C 0.2608(4) 0.4858(3) 0.49991(15) 0.0495(7) Uani 1 1 d . .
H12A H 0.3452 0.5530 0.5039 0.059 Uiso 1 1 calc R U
C13A C 0.1879(3) 0.4505(3) 0.56420(14) 0.0446(7) Uani 1 1 d . .
C14A C 0.0541(5) 0.3634(3) 0.56373(16) 0.0673(10) Uani 1 1 d . .
H14A H 0.0054 0.3265 0.5202 0.081 Uiso 1 1 calc R U
C15A C -0.0103(5) 0.3286(3) 0.62483(17) 0.0666(10) Uani 1 1 d . .
H15A H -0.1011 0.2672 0.6233 0.080 Uiso 1 1 calc R U
C16A C 0.0568(4) 0.3827(3) 0.68760(15) 0.0596(8) Uani 1 1 d . .
H16A H 0.0115 0.3601 0.7297 0.071 Uiso 1 1 calc R U
C17A C 0.1866(5) 0.4677(5) 0.68982(18) 0.0906(15) Uani 1 1 d . .
H17A H 0.2347 0.5032 0.7338 0.109 Uiso 1 1 calc R U
C18A C 0.2513(4) 0.5044(4) 0.62814(17) 0.0755(12) Uani 1 1 d . .
H18A H 0.3404 0.5674 0.6303 0.091 Uiso 1 1 calc R U
S1A S 0.43430(6) 0.33794(6) 0.13725(3) 0.03460(17) Uani 1 1 d . .
O2A O 0.5628(2) 0.4344(2) 0.15854(9) 0.0483(5) Uani 1 1 d . .
O3A O 0.4696(2) 0.21308(19) 0.12142(9) 0.0470(5) Uani 1 1 d . .
C31A C 0.3242(3) 0.3855(2) 0.06156(12) 0.0314(5) Uani 1 1 d . .
C32A C 0.3246(3) 0.5128(3) 0.05062(13) 0.0391(6) Uani 1 1 d . .
H32A H 0.3846 0.5730 0.0829 0.047 Uiso 1 1 calc R U
C33A C 0.2366(3) 0.5510(3) -0.00785(14) 0.0428(6) Uani 1 1 d . .
H33A H 0.2364 0.6382 -0.0154 0.051 Uiso 1 1 calc R U
C34A C 0.1490(3) 0.4656(3) -0.05549(13) 0.0369(6) Uani 1 1 d . .
C35A C 0.1504(3) 0.3381(3) -0.04348(13) 0.0385(6) Uani 1 1 d . .
H35A H 0.0903 0.2780 -0.0758 0.046 Uiso 1 1 calc R U
C36A C 0.2384(3) 0.2974(2) 0.01512(12) 0.0350(6) Uani 1 1 d . .
H36A H 0.2391 0.2103 0.0229 0.042 Uiso 1 1 calc R U
C37A C 0.0548(3) 0.5098(3) -0.11886(14) 0.0524(8) Uani 1 1 d . .
H37D H 0.1260 0.5389 -0.1540 0.079 Uiso 1 1 calc R U
H37E H -0.0002 0.5790 -0.1049 0.079 Uiso 1 1 calc R U
H37F H -0.0228 0.4403 -0.1390 0.079 Uiso 1 1 calc R U

loop_
_atom_site_aniso_label
_atom_site_aniso_U_11
_atom_site_aniso_U_22
_atom_site_aniso_U_33
_atom_site_aniso_U_23
_atom_site_aniso_U_13
_atom_site_aniso_U_12
O1 0.0449(10) 0.0499(11) 0.0342(9) 0.0020(8) 0.0071(8) 0.0200(9)
C1 0.0300(12) 0.0329(14) 0.0305(12) 0.0018(10) 0.0061(10) 0.0026(10)
N1 0.0276(10) 0.0423(12) 0.0288(10) 0.0028(9) 0.0046(8) 0.0084(9)
C2 0.0254(11) 0.0396(14) 0.0301(13) 0.0083(10) 0.0046(9) 0.0033(10)
C3 0.0316(12) 0.0507(16) 0.0272(13) 0.0098(11) 0.0050(10) 0.0085(11)
C4 0.074(2) 0.097(3) 0.0311(15) 0.0068(15) 0.0087(14) 0.051(2)
C11 0.0303(12) 0.0343(14) 0.0297(12) -0.0010(10) 0.0038(10) 0.0038(10)
C12 0.0343(12) 0.0300(14) 0.0348(13) -0.0026(10) 0.0069(10) 0.0038(10)
C13 0.0396(13) 0.0319(14) 0.0286(12) -0.0005(10) 0.0051(10) -0.0016(11)
C14 0.0540(16) 0.0542(18) 0.0355(14) 0.0023(12) 0.0103(12) 0.0031(14)
C15 0.069(2) 0.072(2) 0.0336(15) 0.0086(14) 0.0084(14) -0.0080(17)
C16 0.074(2) 0.0553(19) 0.0350(16) 0.0126(13) -0.0100(15) -0.0116(16)
C17 0.0531(16) 0.0450(17) 0.0455(16) 0.0051(13) -0.0102(13) 0.0020(13)
C18 0.0437(14) 0.0369(15) 0.0338(13) 0.0011(11) 0.0021(11) 0.0009(11)
S1 0.0286(3) 0.0492(4) 0.0266(3) 0.0084(3) 0.0036(2) 0.0029(3)
O2 0.0345(9) 0.0635(13) 0.0343(9) 0.0125(8) 0.0080(7) 0.0163(8)
O3 0.0457(10) 0.0569(13) 0.0356(10) 0.0058(9) 0.0057(8) -0.0101(9)
C31 0.0276(11) 0.0519(16) 0.0270(12) 0.0094(11) 0.0025(9) 0.0064(11)
C32 0.0577(18) 0.0546(19) 0.0496(17) -0.0012(14) 0.0229(14) -0.0046(15)
C33 0.0621(19) 0.054(2) 0.070(2) 0.0077(16) 0.0338(17) -0.0035(15)
C34 0.0379(14) 0.068(2) 0.0450(16) 0.0268(14) 0.0142(12) 0.0212(14)
C35 0.0505(17) 0.093(3) 0.0279(14) 0.0017(15) 0.0049(12) 0.0010(17)
C36 0.0473(16) 0.074(2) 0.0362(15) -0.0025(14) 0.0069(12) -0.0132(15)
C37 0.0622(19) 0.092(3) 0.061(2) 0.0423(19) 0.0325(16) 0.0317(18)
O1A 0.0833(15) 0.0510(13) 0.0414(11) -0.0061(9) 0.0200(10) -0.0141(12)
C1A 0.0587(17) 0.0419(17) 0.0329(14) -0.0003(12) 0.0112(12) 0.0032(14)
N1A 0.0481(12) 0.0413(13) 0.0279(11) 0.0013(9) 0.0107(9) 0.0007(10)
C2A 0.0380(13) 0.0398(15) 0.0293(13) 0.0053(11) 0.0083(10) 0.0028(11)
C3A 0.0325(12) 0.0382(14) 0.0260(12) 0.0058(10) 0.0071(10) 0.0049(10)
C4A 0.0491(15) 0.0475(17) 0.0337(14) 0.0032(12) 0.0103(12) -0.0015(13)
C11A 0.0616(17) 0.0445(16) 0.0302(14) -0.0006(12) 0.0147(12) -0.0001(13)
C12A 0.0656(18) 0.0426(17) 0.0402(16) -0.0032(12) 0.0154(14) -0.0006(14)
C13A 0.0599(17) 0.0459(17) 0.0298(14) -0.0026(12) 0.0128(12) 0.0073(14)
C14A 0.103(3) 0.057(2) 0.0375(16) -0.0097(14) 0.0222(17) -0.016(2)
C15A 0.101(3) 0.051(2) 0.0460(18) -0.0045(14) 0.0303(18) -0.0132(18)
C16A 0.072(2) 0.079(2) 0.0319(15) 0.0039(15) 0.0193(14) 0.0137(18)
C17A 0.079(3) 0.148(4) 0.0354(18) -0.027(2) 0.0179(17) -0.026(3)
C18A 0.069(2) 0.107(3) 0.0434(18) -0.0237(19) 0.0214(16) -0.023(2)
S1A 0.0278(3) 0.0523(4) 0.0254(3) 0.0033(3) 0.0050(2) 0.0099(3)
O2A 0.0327(9) 0.0764(14) 0.0325(10) 0.0032(9) 0.0056(7) -0.0069(9)
O3A 0.0501(11) 0.0634(13) 0.0344(10) 0.0000(9) 0.0054(8) 0.0321(10)
C31A 0.0265(11) 0.0433(15) 0.0264(12) 0.0028(10) 0.0079(9) 0.0084(10)
C32A 0.0434(14) 0.0386(15) 0.0341(13) 0.0008(11) 0.0067(11) -0.0006(12)
C33A 0.0514(15) 0.0385(15) 0.0412(15) 0.0110(12) 0.0114(12) 0.0103(12)
C34A 0.0352(13) 0.0519(17) 0.0285(13) 0.0101(12) 0.0133(10) 0.0153(12)
C35A 0.0367(13) 0.0504(17) 0.0289(13) -0.0035(11) 0.0033(10) 0.0082(12)
C36A 0.0387(13) 0.0367(14) 0.0315(13) -0.0011(11) 0.0053(11) 0.0110(11)
C37A 0.0480(16) 0.081(2) 0.0341(14) 0.0163(14) 0.0093(12) 0.0249(15)

loop_
_atom_type_symbol
_atom_type_description
_atom_type_scat_dispersion_real
_atom_type_scat_dispersion_imag
_atom_type_scat_source
C C 0.0181 0.0091 'International Tables Vol C Tables 4.2.6.8 and 6.1.1.4'
H H 0.0000 0.0000 'International Tables Vol C Tables 4.2.6.8 and 6.1.1.4'
N N 0.0311 0.0180 'International Tables Vol C Tables 4.2.6.8 and 6.1.1.4'
O O 0.0492 0.0322 'International Tables Vol C Tables 4.2.6.8 and 6.1.1.4'
S S 0.3331 0.5567 'International Tables Vol C Tables 4.2.6.8 and 6.1.1.4'

loop_
_geom_angle_atom_site_label_1
_geom_angle_atom_site_label_2
_geom_angle_atom_site_label_3
_geom_angle
O1 C1 N1 121.3(2)
O1 C1 C11 124.6(2)
N1 C1 C11 114.1(2)
C2 N1 C1 121.25(19)
C2 N1 H1 119.4
C1 N1 H1 119.4
C3 C2 N1 124.4(2)
C3 C2 H2 117.8
N1 C2 H2 117.8
C2 C3 C4 126.7(2)
C2 C3 S1 115.59(18)
C4 C3 S1 117.28(19)
C3 C4 H4A 109.5
C3 C4 H4B 109.5
H4A C4 H4B 109.5
C3 C4 H4C 109.5
H4A C4 H4C 109.5
H4B C4 H4C 109.5
C12 C11 C1 121.0(2)
C12 C11 H11 119.5
C1 C11 H11 119.5
C11 C12 C13 126.5(2)
C11 C12 H12 116.7
C13 C12 H12 116.7
C18 C13 C14 118.4(2)
C18 C13 C12 123.1(2)
C14 C13 C12 118.5(2)
C15 C14 C13 120.5(3)
C15 C14 H14 119.7
C13 C14 H14 119.7
C16 C15 C14 120.2(3)
C16 C15 H15 119.9
C14 C15 H15 119.9
C15 C16 C17 120.1(3)
C15 C16 H16 120.0
C17 C16 H16 120.0
C18 C17 C16 120.2(3)
C18 C17 H17 119.9
C16 C17 H17 119.9
C17 C18 C13 120.6(3)
C17 C18 H18 119.7
C13 C18 H18 119.7
O2 S1 O3 117.20(11)
O2 S1 C3 109.30(12)
O3 S1 C3 107.50(12)
O2 S1 C31 109.64(12)
O3 S1 C31 106.84(12)
C3 S1 C31 105.75(11)
C36 C31 C32 120.3(2)
C36 C31 S1 120.1(2)
C32 C31 S1 119.6(2)
C31 C32 C33 119.7(3)
C31 C32 H32 120.1
C33 C32 H32 120.1
C34 C33 C32 120.5(3)
C34 C33 H33 119.8
C32 C33 H33 119.8
C35 C34 C33 118.8(3)
C35 C34 C37 119.9(3)
C33 C34 C37 121.3(3)
C34 C35 C36 121.3(3)
C34 C35 H35 119.4
C36 C35 H35 119.4
C31 C36 C35 119.4(3)
C31 C36 H36 120.3
C35 C36 H36 120.3
C34 C37 H37A 109.5
C34 C37 H37B 109.5
H37A C37 H37B 109.5
C34 C37 H37C 109.5
H37A C37 H37C 109.5
H37B C37 H37C 109.5
O1A C1A N1A 122.0(2)
O1A C1A C11A 124.6(3)
N1A C1A C11A 113.5(2)
C2A N1A C1A 122.7(2)
C2A N1A H1A 118.7
C1A N1A H1A 118.7
C3A C2A N1A 123.6(2)
C3A C2A H2A 118.2
N1A C2A H2A 118.2
C2A C3A C4A 125.6(2)
C2A C3A S1A 117.12(19)
C4A C3A S1A 117.20(18)
C3A C4A H4A1 109.5
C3A C4A H4A2 109.5
H4A1 C4A H4A2 109.5
C3A C4A H4A3 109.5
H4A1 C4A H4A3 109.5
H4A2 C4A H4A3 109.5
C12A C11A C1A 122.2(3)
C12A C11A H11A 118.9
C1A C11A H11A 118.9
C11A C12A C13A 126.0(3)
C11A C12A H12A 117.0
C13A C12A H12A 117.0
C18A C13A C14A 117.1(3)
C18A C13A C12A 120.5(3)
C14A C13A C12A 122.3(3)
C15A C14A C13A 121.6(3)
C15A C14A H14A 119.2
C13A C14A H14A 119.2
C16A C15A C14A 119.7(3)
C16A C15A H15A 120.1
C14A C15A H15A 120.1
C17A C16A C15A 120.1(3)
C17A C16A H16A 120.0
C15A C16A H16A 120.0
C16A C17A C18A 120.5(3)
C16A C17A H17A 119.8
C18A C17A H17A 119.8
C13A C18A C17A 120.9(3)
C13A C18A H18A 119.6
C17A C18A H18A 119.6
O2A S1A O3A 118.65(12)
O2A S1A C3A 108.88(11)
O3A S1A C3A 106.68(11)
O2A S1A C31A 109.17(12)
O3A S1A C31A 106.42(11)
C3A S1A C31A 106.38(11)
C36A C31A C32A 121.1(2)
C36A C31A S1A 120.30(19)
C32A C31A S1A 118.59(19)
C33A C32A C31A 119.0(2)
C33A C32A H32A 120.5
C31A C32A H32A 120.5
C34A C33A C32A 121.5(2)
C34A C33A H33A 119.2
C32A C33A H33A 119.2
C33A C34A C35A 118.5(2)
C33A C34A C37A 120.4(3)
C35A C34A C37A 121.1(3)
C34A C35A C36A 121.0(2)
C34A C35A H35A 119.5
C36A C35A H35A 119.5
C31A C36A C35A 118.9(2)
C31A C36A H36A 120.6
C35A C36A H36A 120.6
C34A C37A H37D 109.5
C34A C37A H37E 109.5
H37D C37A H37E 109.5
C34A C37A H37F 109.5
H37D C37A H37F 109.5
H37E C37A H37F 109.5

loop_
_geom_bond_atom_site_label_1
_geom_bond_atom_site_label_2
_geom_bond_distance
O1 C1 1.219(3)
C1 N1 1.377(3)
C1 C11 1.471(3)
N1 C2 1.373(3)
N1 H1 0.8800
C2 C3 1.327(3)
C2 H2 0.9500
C3 C4 1.494(4)
C3 S1 1.750(2)
C4 H4A 0.9800
C4 H4B 0.9800
C4 H4C 0.9800
C11 C12 1.332(3)
C11 H11 0.9500
C12 C13 1.462(3)
C12 H12 0.9500
C13 C18 1.395(4)
C13 C14 1.400(4)
C14 C15 1.386(4)
C14 H14 0.9500
C15 C16 1.371(5)
C15 H15 0.9500
C16 C17 1.386(4)
C16 H16 0.9500
C17 C18 1.380(4)
C17 H17 0.9500
C18 H18 0.9500
S1 O2 1.4396(19)
S1 O3 1.440(2)
S1 C31 1.763(2)
C31 C36 1.361(4)
C31 C32 1.368(4)
C32 C33 1.390(4)
C32 H32 0.9500
C33 C34 1.376(5)
C33 H33 0.9500
C34 C35 1.358(5)
C34 C37 1.513(4)
C35 C36 1.394(4)
C35 H35 0.9500
C36 H36 0.9500
C37 H37A 0.9800
C37 H37B 0.9800
C37 H37C 0.9800
O1A C1A 1.214(3)
C1A N1A 1.385(3)
C1A C11A 1.473(4)
N1A C2A 1.380(3)
N1A H1A 0.8800
C2A C3A 1.333(3)
C2A H2A 0.9500
C3A C4A 1.487(4)
C3A S1A 1.748(2)
C4A H4A1 0.9800
C4A H4A2 0.9800
C4A H4A3 0.9800
C11A C12A 1.322(4)
C11A H11A 0.9500
C12A C13A 1.466(4)
C12A H12A 0.9500
C13A C18A 1.375(4)
C13A C14A 1.382(4)
C14A C15A 1.377(4)
C14A H14A 0.9500
C15A C16A 1.366(5)
C15A H15A 0.9500
C16A C17A 1.341(5)
C16A H16A 0.9500
C17A C18A 1.393(5)
C17A H17A 0.9500
C18A H18A 0.9500
S1A O2A 1.433(2)
S1A O3A 1.449(2)
S1A C31A 1.762(2)
C31A C36A 1.375(4)
C31A C32A 1.385(4)
C32A C33A 1.380(4)
C32A H32A 0.9500
C33A C34A 1.378(4)
C33A H33A 0.9500
C34A C35A 1.392(4)
C34A C37A 1.502(4)
C35A C36A 1.392(4)
C35A H35A 0.9500
C36A H36A 0.9500
C37A H37D 0.9800
C37A H37E 0.9800
C37A H37F 0.9800

loop_
_geom_hbond_atom_site_label_D
_geom_hbond_atom_site_label_H
_geom_hbond_atom_site_label_A
_geom_hbond_distance_DH
_geom_hbond_distance_HA
_geom_hbond_distance_DA
_geom_hbond_angle_DHA
_geom_hbond_site_symmetry_A
N1 H1 O3A 0.88 2.04 2.907(3) 168.4 .
C2 H2 O2 0.95 2.33 2.817(3) 110.9 .
C11 H11 O3A 0.95 2.56 3.330(3) 137.8 .
N1A H1A O3 0.88 2.20 3.033(3) 158.6 1_455
C11A H11A O3 0.95 2.42 3.241(3) 144.4 1_455

loop_
_geom_torsion_atom_site_label_1
_geom_torsion_atom_site_label_2
_geom_torsion_atom_site_label_3
_geom_torsion_atom_site_label_4
_geom_torsion
O1 C1 N1 C2 3.6(4)
C11 C1 N1 C2 -174.6(2)
C1 N1 C2 C3 170.6(2)
N1 C2 C3 C4 2.6(4)
N1 C2 C3 S1 -169.47(19)
O1 C1 C11 C12 -12.3(4)
N1 C1 C11 C12 165.8(2)
C1 C11 C12 C13 -176.3(2)
C11 C12 C13 C18 -6.3(4)
C11 C12 C13 C14 172.3(2)
C18 C13 C14 C15 1.5(4)
C12 C13 C14 C15 -177.3(3)
C13 C14 C15 C16 -0.3(5)
C14 C15 C16 C17 -0.7(5)
C15 C16 C17 C18 0.5(4)
C16 C17 C18 C13 0.7(4)
C14 C13 C18 C17 -1.6(4)
C12 C13 C18 C17 177.0(2)
C2 C3 S1 O2 -12.4(2)
C4 C3 S1 O2 174.8(2)
C2 C3 S1 O3 115.8(2)
C4 C3 S1 O3 -57.0(3)
C2 C3 S1 C31 -130.4(2)
C4 C3 S1 C31 56.8(3)
O2 S1 C31 C36 123.3(2)
O3 S1 C31 C36 -4.7(3)
C3 S1 C31 C36 -119.0(2)
O2 S1 C31 C32 -54.5(3)
O3 S1 C31 C32 177.5(2)
C3 S1 C31 C32 63.2(3)
C36 C31 C32 C33 1.0(5)
S1 C31 C32 C33 178.8(2)
C31 C32 C33 C34 -0.5(5)
C32 C33 C34 C35 -0.5(5)
C32 C33 C34 C37 -179.0(3)
C33 C34 C35 C36 1.1(5)
C37 C34 C35 C36 179.7(3)
C32 C31 C36 C35 -0.4(5)
S1 C31 C36 C35 -178.2(2)
C34 C35 C36 C31 -0.7(5)
O1A C1A N1A C2A 8.5(4)
C11A C1A N1A C2A -170.0(2)
C1A N1A C2A C3A 176.4(3)
N1A C2A C3A C4A 4.2(4)
N1A C2A C3A S1A -172.78(19)
O1A C1A C11A C12A -8.6(5)
N1A C1A C11A C12A 169.8(3)
C1A C11A C12A C13A -178.7(3)
C11A C12A C13A C18A 173.3(4)
C11A C12A C13A C14A -6.8(5)
C18A C13A C14A C15A -2.1(5)
C12A C13A C14A C15A 178.1(3)
C13A C14A C15A C16A 1.3(6)
C14A C15A C16A C17A -1.2(6)
C15A C16A C17A C18A 1.9(7)
C14A C13A C18A C17A 2.8(6)
C12A C13A C18A C17A -177.4(4)
C16A C17A C18A C13A -2.8(7)
C2A C3A S1A O2A 3.7(2)
C4A C3A S1A O2A -173.52(19)
C2A C3A S1A O3A 132.9(2)
C4A C3A S1A O3A -44.4(2)
C2A C3A S1A C31A -113.8(2)
C4A C3A S1A C31A 69.0(2)
O2A S1A C31A C36A 154.06(19)
O3A S1A C31A C36A 24.9(2)
C3A S1A C31A C36A -88.6(2)
O2A S1A C31A C32A -26.8(2)
O3A S1A C31A C32A -156.00(19)
C3A S1A C31A C32A 90.5(2)
C36A C31A C32A C33A 0.2(4)
S1A C31A C32A C33A -178.89(19)
C31A C32A C33A C34A -0.1(4)
C32A C33A C34A C35A 0.1(4)
C32A C33A C34A C37A -179.7(2)
C33A C34A C35A C36A -0.2(4)
C37A C34A C35A C36A 179.7(2)
C32A C31A C36A C35A -0.3(4)
S1A C31A C36A C35A 178.82(18)
C34A C35A C36A C31A 0.3(4)
